data_4064514
loop_
_publ_author_name
'Liu, Hao'
'Zhao, Weizhen'
'Hao, Xiang'
'Redshaw, Carl'
'Huang, Wei'
'Sun, Wen-Hua'

_publ_section_title
;
 2,6-Dibenzhydryl-N-(2-phenyliminoacenaphthylenylidene)-4-methylbenzenamine
 Nickel Dibromides: Synthesis, Characterization, and Ethylene
 Polymerization
;
_journal_issue 8
_journal_name_full Organometallics
_journal_page_first 2418
_journal_paper_doi 10.1021/om200154a
_journal_volume 30
_journal_year 2011
_chemical_formula_sum 'C54 H44 Br2 N2 Ni'
_chemical_formula_weight 939.44
_chemical_name_systematic
;
 ?
;
_space_group_IT_number 14
_symmetry_cell_setting monoclinic
_symmetry_space_group_name_Hall '-P 2yn'
_symmetry_space_group_name_H-M 'P 1 21/n 1'
_atom_sites_solution_hydrogens geom
_atom_sites_solution_primary direct
_atom_sites_solution_secondary difmap
_audit_creation_method SHELXL-97
_cell_angle_alpha 90.00
_cell_angle_beta 105.35(3)
_cell_angle_gamma 90.00
_cell_formula_units_Z 4
_cell_length_a 13.993(3)
_cell_length_b 17.075(3)
_cell_length_c 18.979(4)
_cell_measurement_reflns_used 12181
_cell_measurement_temperature 173(2)
_cell_measurement_theta_max 27.48
_cell_measurement_theta_min 1.62
_cell_volume 4372.9(16)
_computing_cell_refinement 'Siemens SMART & SAINT'
_computing_data_collection 'Siemens SMART'
_computing_data_reduction 'Siemens XPREP'
_computing_molecular_graphics 'Bruker SHELXTL'
_computing_publication_material 'Bruker SHELXTL'
_computing_structure_refinement 'Siemens SHELXTL'
_computing_structure_solution 'Siemens SHELXTL'
_diffrn_ambient_temperature 173(2)
_diffrn_measured_fraction_theta_full 0.978
_diffrn_measured_fraction_theta_max 0.978
_diffrn_measurement_device_type 'Bruker P4'
_diffrn_measurement_method '\w scans'
_diffrn_radiation_monochromator graphite
_diffrn_radiation_source 'fine-focus sealed tube'
_diffrn_radiation_type MoK\a
_diffrn_radiation_wavelength 0.71073
_diffrn_reflns_av_R_equivalents 0.0558
_diffrn_reflns_av_sigmaI/netI 0.0496
_diffrn_reflns_limit_h_max 18
_diffrn_reflns_limit_h_min -18
_diffrn_reflns_limit_k_max 22
_diffrn_reflns_limit_k_min -21
_diffrn_reflns_limit_l_max 24
_diffrn_reflns_limit_l_min -22
_diffrn_reflns_number 35240
_diffrn_reflns_theta_full 27.48
_diffrn_reflns_theta_max 27.48
_diffrn_reflns_theta_min 1.62
_diffrn_standards_decay_% none
_diffrn_standards_interval_count none
_diffrn_standards_interval_time none
_diffrn_standards_number none
_exptl_absorpt_coefficient_mu 2.310
_exptl_absorpt_correction_T_max 1.56
_exptl_absorpt_correction_T_min 0.89
_exptl_absorpt_correction_type empirical
_exptl_absorpt_process_details 'SADABS (Sheldrick, 1996)'
_exptl_crystal_colour red
_exptl_crystal_density_diffrn 1.427
_exptl_crystal_density_method 'not measured'
_exptl_crystal_description prism
_exptl_crystal_F_000 1920
_exptl_crystal_size_max 0.21
_exptl_crystal_size_mid 0.17
_exptl_crystal_size_min 0.13
_refine_diff_density_max 0.776
_refine_diff_density_min -0.794
_refine_diff_density_rms 0.189
_refine_ls_extinction_method none
_refine_ls_goodness_of_fit_ref 1.230
_refine_ls_hydrogen_treatment constr
_refine_ls_matrix_type full
_refine_ls_number_parameters 532
_refine_ls_number_reflns 9800
_refine_ls_number_restraints 0
_refine_ls_restrained_S_all 1.230
_refine_ls_R_factor_gt 0.0682
_refine_ls_shift/su_max 0.000
_refine_ls_shift/su_mean 0.000
_refine_ls_structure_factor_coef Fsqd
_refine_ls_weighting_details 'calc w=1/[\s^2^(Fo^2^)+(0.0735P)^2^+6.5998P] where P=(Fo^2^+2Fc^2^)/3'
_refine_ls_weighting_scheme calc
_refine_ls_wR_factor_gt 0.1674
_refine_ls_wR_factor_ref 0.1811
_reflns_number_gt 8683
_reflns_number_total 9800
_reflns_threshold_expression >2sigma(I)
_cod_data_source_file om200154a_si_002.cif
_cod_data_source_block C4
_cod_depositor_comments
;
The following automatic conversions were performed:

'_symmetry_cell_setting' value 'Monoclinic' changed to 'monoclinic'
according to /home/saulius/struct/CIF-dictionaries/cif_core.dic
dictionary named 'cif_core.dic' version 2.4.1 from 2010-06-29.

Automatic conversion script
Id: cif_fix_values 1715 2011-07-08 13:25:40Z adriana 
;
_cod_original_cell_volume 4372.9(15)
_cod_original_sg_symbol_H-M P2(1)/n
_cod_database_code 4064514
_refine_ls_r_factor_ref 0.0803

loop_
_symmetry_equiv_pos_as_xyz
'x, y, z'
'-x+1/2, y+1/2, -z+1/2'
'-x, -y, -z'
'x-1/2, -y-1/2, z-1/2'

loop_
_atom_site_label
_atom_site_type_symbol
_atom_site_fract_x
_atom_site_fract_y
_atom_site_fract_z
_atom_site_U_iso_or_equiv
_atom_site_adp_type
_atom_site_occupancy
_atom_site_symmetry_multiplicity
_atom_site_calc_flag
_atom_site_refinement_flags
Br1 Br -0.43134(4) 0.30703(3) -0.12956(3) 0.04244(16) Uani 1 1 d .
Ni1 Ni -0.30865(4) 0.21131(3) -0.09596(3) 0.02565(15) Uani 1 1 d .
N1 N -0.2353(2) 0.22676(19) 0.01130(18) 0.0208(7) Uani 1 1 d .
C1 C -0.1158(3) 0.2646(2) -0.0518(2) 0.0222(8) Uani 1 1 d .
Br2 Br -0.33639(4) 0.08070(3) -0.13359(3) 0.03944(15) Uani 1 1 d .
N2 N -0.1802(3) 0.2518(2) -0.11262(18) 0.0228(7) Uani 1 1 d .
C2 C -0.0125(3) 0.2900(2) -0.0312(2) 0.0256(9) Uani 1 1 d .
C3 C 0.0565(4) 0.3072(3) -0.0690(3) 0.0364(11) Uani 1 1 d .
H3A H 0.0390 0.3061 -0.1209 0.044 Uiso 1 1 calc R
C4 C 0.1535(4) 0.3266(4) -0.0288(3) 0.0437(13) Uani 1 1 d .
H4A H 0.2019 0.3371 -0.0544 0.052 Uiso 1 1 calc R
C5 C 0.1804(4) 0.3307(3) 0.0464(3) 0.0397(12) Uani 1 1 d .
H5A H 0.2462 0.3452 0.0714 0.048 Uiso 1 1 calc R
C6 C 0.1109(3) 0.3136(3) 0.0868(2) 0.0290(9) Uani 1 1 d .
C7 C 0.0154(3) 0.2923(2) 0.0462(2) 0.0245(9) Uani 1 1 d .
C8 C 0.1266(4) 0.3149(3) 0.1638(3) 0.0375(11) Uani 1 1 d .
H8A H 0.1893 0.3304 0.1941 0.045 Uiso 1 1 calc R
C9 C 0.0528(4) 0.2942(3) 0.1950(3) 0.0345(10) Uani 1 1 d .
H9A H 0.0656 0.2966 0.2467 0.041 Uiso 1 1 calc R
C10 C -0.0422(3) 0.2693(3) 0.1535(2) 0.0285(9) Uani 1 1 d .
H10A H -0.0912 0.2529 0.1766 0.034 Uiso 1 1 calc R
C11 C -0.0608(3) 0.2698(2) 0.0785(2) 0.0235(8) Uani 1 1 d .
C12 C -0.1465(3) 0.2509(2) 0.0177(2) 0.0210(8) Uani 1 1 d .
C13 C -0.2676(3) 0.2111(2) 0.0765(2) 0.0219(8) Uani 1 1 d .
C14 C -0.2575(3) 0.1350(2) 0.1045(2) 0.0235(8) Uani 1 1 d .
C15 C -0.2836(3) 0.1205(3) 0.1688(2) 0.0285(9) Uani 1 1 d .
H15A H -0.2757 0.0692 0.1889 0.034 Uiso 1 1 calc R
C16 C -0.3211(4) 0.1792(3) 0.2044(2) 0.0318(10) Uani 1 1 d .
C17 C -0.3355(3) 0.2531(3) 0.1731(2) 0.0284(9) Uani 1 1 d .
H17A H -0.3644 0.2927 0.1960 0.034 Uiso 1 1 calc R
C18 C -0.3093(3) 0.2713(2) 0.1093(2) 0.0233(8) Uani 1 1 d .
C19 C -0.3206(3) 0.3543(2) 0.0785(2) 0.0253(9) Uani 1 1 d .
H19A H -0.3288 0.3490 0.0247 0.030 Uiso 1 1 calc R
C20 C -0.4140(3) 0.3956(2) 0.0871(2) 0.0267(9) Uani 1 1 d .
C21 C -0.5017(4) 0.3856(3) 0.0332(3) 0.0361(11) Uani 1 1 d .
H21A H -0.5029 0.3520 -0.0069 0.043 Uiso 1 1 calc R
C22 C -0.5876(4) 0.4233(3) 0.0367(3) 0.0415(12) Uani 1 1 d .
H22A H -0.6466 0.4164 -0.0014 0.050 Uiso 1 1 calc R
C23 C -0.5880(4) 0.4711(3) 0.0955(3) 0.0407(12) Uani 1 1 d .
H23A H -0.6470 0.4969 0.0982 0.049 Uiso 1 1 calc R
C24 C -0.5028(4) 0.4805(3) 0.1491(3) 0.0462(13) Uani 1 1 d .
H24A H -0.5028 0.5126 0.1900 0.055 Uiso 1 1 calc R
C25 C -0.4156(4) 0.4441(3) 0.1452(3) 0.0382(11) Uani 1 1 d .
H25A H -0.3565 0.4525 0.1828 0.046 Uiso 1 1 calc R
C26 C -0.2265(3) 0.4022(3) 0.1081(3) 0.0317(10) Uani 1 1 d .
C27 C -0.1831(4) 0.4402(3) 0.0596(3) 0.0442(13) Uani 1 1 d .
H27A H -0.2135 0.4382 0.0086 0.053 Uiso 1 1 calc R
C28 C -0.0947(5) 0.4812(3) 0.0861(5) 0.0630(19) Uani 1 1 d .
H28A H -0.0651 0.5066 0.0526 0.076 Uiso 1 1 calc R
C29 C -0.0495(5) 0.4857(3) 0.1595(5) 0.068(2) Uani 1 1 d .
H29A H 0.0107 0.5138 0.1767 0.082 Uiso 1 1 calc R
C30 C -0.0926(4) 0.4488(3) 0.2080(4) 0.0539(16) Uani 1 1 d .
H30A H -0.0623 0.4522 0.2589 0.065 Uiso 1 1 calc R
C31 C -0.1796(4) 0.4067(3) 0.1830(3) 0.0376(11) Uani 1 1 d .
H31A H -0.2077 0.3807 0.2170 0.045 Uiso 1 1 calc R
C32 C -0.2145(3) 0.0693(2) 0.0667(2) 0.0265(9) Uani 1 1 d .
H32A H -0.2410 0.0783 0.0130 0.032 Uiso 1 1 calc R
C33 C -0.1028(4) 0.0769(3) 0.0829(3) 0.0310(10) Uani 1 1 d .
C34 C -0.0580(4) 0.0816(3) 0.0257(3) 0.0328(10) Uani 1 1 d .
H34A H -0.0976 0.0773 -0.0233 0.039 Uiso 1 1 calc R
C35 C 0.0435(4) 0.0924(3) 0.0391(3) 0.0446(13) Uani 1 1 d .
H35A H 0.0731 0.0967 -0.0003 0.054 Uiso 1 1 calc R
C36 C 0.1014(4) 0.0969(3) 0.1108(4) 0.0523(15) Uani 1 1 d .
H36A H 0.1710 0.1037 0.1203 0.063 Uiso 1 1 calc R
C37 C 0.0587(4) 0.0916(3) 0.1679(3) 0.0508(15) Uani 1 1 d .
H37A H 0.0988 0.0944 0.2168 0.061 Uiso 1 1 calc R
C38 C -0.0435(4) 0.0820(3) 0.1543(3) 0.0424(12) Uani 1 1 d .
H38A H -0.0728 0.0790 0.1940 0.051 Uiso 1 1 calc R
C39 C -0.2526(4) -0.0112(3) 0.0819(2) 0.0319(10) Uani 1 1 d .
C40 C -0.1903(5) -0.0694(3) 0.1182(3) 0.0493(14) Uani 1 1 d .
H40A H -0.1208 -0.0607 0.1339 0.059 Uiso 1 1 calc R
C41 C -0.2304(7) -0.1419(3) 0.1320(4) 0.071(2) Uani 1 1 d .
H41A H -0.1873 -0.1815 0.1575 0.085 Uiso 1 1 calc R
C42 C -0.3287(6) -0.1561(3) 0.1098(4) 0.0644(19) Uani 1 1 d .
H42A H -0.3546 -0.2050 0.1199 0.077 Uiso 1 1 calc R
C43 C -0.3909(5) -0.0991(4) 0.0724(4) 0.0592(17) Uani 1 1 d .
H43A H -0.4602 -0.1086 0.0560 0.071 Uiso 1 1 calc R
C44 C -0.3523(4) -0.0270(3) 0.0583(3) 0.0470(13) Uani 1 1 d .
H44A H -0.3959 0.0119 0.0319 0.056 Uiso 1 1 calc R
C45 C -0.3479(5) 0.1618(3) 0.2748(3) 0.0466(14) Uani 1 1 d .
H45A H -0.3730 0.2095 0.2923 0.070 Uiso 1 1 calc R
H45B H -0.2889 0.1435 0.3116 0.070 Uiso 1 1 calc R
H45C H -0.3991 0.1212 0.2661 0.070 Uiso 1 1 calc R
C46 C -0.1559(3) 0.2701(3) -0.1810(2) 0.0229(8) Uani 1 1 d .
C47 C -0.1195(3) 0.2108(3) -0.2174(2) 0.0276(9) Uani 1 1 d .
C48 C -0.1001(3) 0.2309(3) -0.2839(2) 0.0329(10) Uani 1 1 d .
H48A H -0.0754 0.1916 -0.3099 0.039 Uiso 1 1 calc R
C49 C -0.1156(4) 0.3055(3) -0.3132(3) 0.0374(11) Uani 1 1 d .
C50 C -0.1492(3) 0.3625(3) -0.2733(2) 0.0327(10) Uani 1 1 d .
H50A H -0.1584 0.4143 -0.2921 0.039 Uiso 1 1 calc R
C51 C -0.1698(3) 0.3466(3) -0.2069(2) 0.0270(9) Uani 1 1 d .
C52 C -0.0992(4) 0.1298(3) -0.1873(3) 0.0393(11) Uani 1 1 d .
H52A H -0.0741 0.0975 -0.2212 0.059 Uiso 1 1 calc R
H52B H -0.1606 0.1068 -0.1810 0.059 Uiso 1 1 calc R
H52C H -0.0497 0.1318 -0.1399 0.059 Uiso 1 1 calc R
C53 C -0.2042(4) 0.4104(3) -0.1644(3) 0.0360(11) Uani 1 1 d .
H53A H -0.2156 0.3884 -0.1197 0.054 Uiso 1 1 calc R
H53B H -0.2659 0.4332 -0.1944 0.054 Uiso 1 1 calc R
H53C H -0.1532 0.4513 -0.1516 0.054 Uiso 1 1 calc R
C54 C -0.0968(5) 0.3251(4) -0.3863(3) 0.0524(15) Uani 1 1 d .
H54A H -0.1117 0.3805 -0.3975 0.079 Uiso 1 1 calc R
H54B H -0.1394 0.2927 -0.4246 0.079 Uiso 1 1 calc R
H54C H -0.0272 0.3149 -0.3842 0.079 Uiso 1 1 calc R

loop_
_atom_site_aniso_label
_atom_site_aniso_U_11
_atom_site_aniso_U_22
_atom_site_aniso_U_33
_atom_site_aniso_U_23
_atom_site_aniso_U_13
_atom_site_aniso_U_12
Br1 0.0449(3) 0.0430(3) 0.0391(3) -0.0031(2) 0.0106(2) 0.0122(2)
Ni1 0.0247(3) 0.0302(3) 0.0221(3) -0.0016(2) 0.0062(2) -0.0025(2)
N1 0.0253(17) 0.0208(16) 0.0183(17) 0.0012(13) 0.0093(14) 0.0029(13)
C1 0.026(2) 0.0219(19) 0.020(2) -0.0002(15) 0.0079(17) 0.0035(16)
Br2 0.0473(3) 0.0295(3) 0.0366(3) -0.00288(19) 0.0023(2) -0.0022(2)
N2 0.0267(18) 0.0240(17) 0.0193(18) 0.0014(13) 0.0092(14) 0.0021(14)
C2 0.027(2) 0.027(2) 0.024(2) -0.0008(17) 0.0082(17) -0.0006(17)
C3 0.034(3) 0.051(3) 0.027(2) 0.001(2) 0.012(2) -0.007(2)
C4 0.030(2) 0.067(4) 0.038(3) 0.000(3) 0.016(2) -0.014(2)
C5 0.027(2) 0.056(3) 0.035(3) 0.001(2) 0.007(2) -0.009(2)
C6 0.025(2) 0.036(2) 0.025(2) 0.0002(18) 0.0053(18) -0.0036(18)
C7 0.023(2) 0.028(2) 0.023(2) -0.0014(17) 0.0075(17) 0.0019(16)
C8 0.032(2) 0.044(3) 0.032(3) -0.003(2) -0.001(2) -0.007(2)
C9 0.036(3) 0.046(3) 0.021(2) 0.001(2) 0.0048(19) -0.002(2)
C10 0.026(2) 0.036(2) 0.024(2) 0.0001(18) 0.0060(18) -0.0003(18)
C11 0.025(2) 0.025(2) 0.022(2) -0.0008(16) 0.0070(17) 0.0005(16)
C12 0.025(2) 0.0230(19) 0.018(2) 0.0006(15) 0.0100(16) 0.0033(15)
C13 0.0218(19) 0.0245(19) 0.021(2) -0.0008(16) 0.0089(16) -0.0023(16)
C14 0.028(2) 0.0203(19) 0.023(2) -0.0011(16) 0.0070(17) 0.0010(16)
C15 0.038(2) 0.023(2) 0.027(2) 0.0015(17) 0.0148(19) -0.0024(18)
C16 0.045(3) 0.030(2) 0.025(2) 0.0006(18) 0.018(2) -0.007(2)
C17 0.033(2) 0.026(2) 0.031(2) -0.0060(18) 0.0161(19) -0.0026(18)
C18 0.0207(19) 0.025(2) 0.025(2) -0.0005(16) 0.0082(17) -0.0006(16)
C19 0.031(2) 0.0209(19) 0.026(2) 0.0004(16) 0.0121(18) 0.0012(16)
C20 0.031(2) 0.0212(19) 0.029(2) 0.0022(17) 0.0116(18) 0.0021(17)
C21 0.034(2) 0.035(2) 0.040(3) -0.007(2) 0.012(2) -0.001(2)
C22 0.028(2) 0.050(3) 0.049(3) -0.004(2) 0.014(2) 0.001(2)
C23 0.034(3) 0.038(3) 0.054(3) -0.001(2) 0.020(2) 0.009(2)
C24 0.051(3) 0.042(3) 0.050(3) -0.015(2) 0.020(3) 0.008(2)
C25 0.035(3) 0.042(3) 0.037(3) -0.010(2) 0.008(2) 0.012(2)
C26 0.032(2) 0.022(2) 0.044(3) 0.0015(19) 0.015(2) 0.0009(18)
C27 0.055(3) 0.021(2) 0.067(4) 0.008(2) 0.033(3) 0.004(2)
C28 0.058(4) 0.030(3) 0.119(6) 0.004(3) 0.056(4) -0.008(3)
C29 0.042(3) 0.034(3) 0.131(7) -0.022(4) 0.027(4) -0.012(3)
C30 0.036(3) 0.038(3) 0.084(4) -0.022(3) 0.009(3) -0.003(2)
C31 0.035(3) 0.030(2) 0.046(3) -0.006(2) 0.008(2) 0.002(2)
C32 0.035(2) 0.023(2) 0.023(2) 0.0026(17) 0.0106(18) 0.0048(17)
C33 0.039(3) 0.024(2) 0.031(2) -0.0003(18) 0.010(2) 0.0106(18)
C34 0.033(2) 0.027(2) 0.041(3) -0.0030(19) 0.014(2) 0.0057(18)
C35 0.039(3) 0.034(3) 0.065(4) -0.005(2) 0.021(3) 0.006(2)
C36 0.030(3) 0.044(3) 0.080(5) -0.002(3) 0.009(3) 0.008(2)
C37 0.039(3) 0.050(3) 0.052(4) -0.001(3) -0.008(3) 0.013(2)
C38 0.046(3) 0.045(3) 0.034(3) 0.003(2) 0.007(2) 0.013(2)
C39 0.046(3) 0.026(2) 0.028(2) -0.0001(18) 0.017(2) 0.0023(19)
C40 0.064(4) 0.028(2) 0.060(4) 0.013(2) 0.023(3) 0.013(2)
C41 0.104(6) 0.030(3) 0.086(5) 0.025(3) 0.036(4) 0.011(3)
C42 0.105(6) 0.032(3) 0.069(4) 0.002(3) 0.045(4) -0.014(3)
C43 0.066(4) 0.047(3) 0.070(4) -0.004(3) 0.026(3) -0.018(3)
C44 0.054(3) 0.036(3) 0.050(3) 0.002(2) 0.013(3) -0.007(2)
C45 0.079(4) 0.033(3) 0.041(3) 0.004(2) 0.039(3) 0.001(3)
C46 0.0203(19) 0.034(2) 0.0148(19) 0.0023(16) 0.0053(15) -0.0002(16)
C47 0.022(2) 0.037(2) 0.023(2) -0.0014(18) 0.0050(17) 0.0012(17)
C48 0.028(2) 0.049(3) 0.025(2) -0.003(2) 0.0148(19) 0.004(2)
C49 0.035(3) 0.053(3) 0.027(2) 0.003(2) 0.012(2) -0.001(2)
C50 0.031(2) 0.039(3) 0.029(2) 0.009(2) 0.0084(19) -0.0022(19)
C51 0.026(2) 0.033(2) 0.023(2) 0.0020(17) 0.0080(17) -0.0013(17)
C52 0.047(3) 0.036(3) 0.040(3) 0.001(2) 0.020(2) 0.013(2)
C53 0.043(3) 0.027(2) 0.041(3) 0.001(2) 0.017(2) 0.001(2)
C54 0.061(4) 0.070(4) 0.035(3) 0.013(3) 0.029(3) 0.007(3)

loop_
_atom_type_symbol
_atom_type_description
_atom_type_scat_dispersion_real
_atom_type_scat_dispersion_imag
_atom_type_scat_source
C C 0.0033 0.0016 'International Tables Vol C Tables 4.2.6.8 and 6.1.1.4'
H H 0.0000 0.0000 'International Tables Vol C Tables 4.2.6.8 and 6.1.1.4'
N N 0.0061 0.0033 'International Tables Vol C Tables 4.2.6.8 and 6.1.1.4'
Ni Ni 0.3393 1.1124 'International Tables Vol C Tables 4.2.6.8 and 6.1.1.4'
Br Br -0.2901 2.4595 'International Tables Vol C Tables 4.2.6.8 and 6.1.1.4'

loop_
_geom_angle_atom_site_label_1
_geom_angle_atom_site_label_2
_geom_angle_atom_site_label_3
_geom_angle
N2 Ni1 N1 83.03(14)
N2 Ni1 Br1 109.68(10)
N1 Ni1 Br1 108.76(10)
N2 Ni1 Br2 111.07(10)
N1 Ni1 Br2 115.24(10)
Br1 Ni1 Br2 122.20(3)
C12 N1 C13 119.4(3)
C12 N1 Ni1 110.8(3)
C13 N1 Ni1 129.7(3)
N2 C1 C2 134.7(4)
N2 C1 C12 117.7(4)
C2 C1 C12 107.6(3)
C1 N2 C46 119.4(3)
C1 N2 Ni1 111.1(3)
C46 N2 Ni1 129.5(3)
C3 C2 C7 119.7(4)
C3 C2 C1 134.8(4)
C7 C2 C1 105.5(4)
C2 C3 C4 118.4(4)
C2 C3 H3A 120.8
C4 C3 H3A 120.8
C5 C4 C3 122.2(4)
C5 C4 H4A 118.9
C3 C4 H4A 118.9
C4 C5 C6 120.7(4)
C4 C5 H5A 119.7
C6 C5 H5A 119.7
C7 C6 C8 115.9(4)
C7 C6 C5 116.4(4)
C8 C6 C5 127.7(4)
C6 C7 C11 123.3(4)
C6 C7 C2 122.6(4)
C11 C7 C2 114.1(4)
C9 C8 C6 120.8(4)
C9 C8 H8A 119.6
C6 C8 H8A 119.6
C8 C9 C10 122.8(4)
C8 C9 H9A 118.6
C10 C9 H9A 118.6
C11 C10 C9 117.7(4)
C11 C10 H10A 121.1
C9 C10 H10A 121.1
C10 C11 C7 119.4(4)
C10 C11 C12 134.8(4)
C7 C11 C12 105.8(3)
N1 C12 C11 135.8(4)
N1 C12 C1 117.3(4)
C11 C12 C1 106.9(3)
C14 C13 C18 121.6(4)
C14 C13 N1 118.2(3)
C18 C13 N1 120.2(4)
C15 C14 C13 118.5(4)
C15 C14 C32 120.4(4)
C13 C14 C32 121.0(4)
C14 C15 C16 121.4(4)
C14 C15 H15A 119.3
C16 C15 H15A 119.3
C15 C16 C17 118.7(4)
C15 C16 C45 120.3(4)
C17 C16 C45 121.0(4)
C16 C17 C18 122.3(4)
C16 C17 H17A 118.9
C18 C17 H17A 118.9
C17 C18 C13 117.3(4)
C17 C18 C19 121.1(4)
C13 C18 C19 121.6(4)
C26 C19 C18 111.4(4)
C26 C19 C20 113.1(3)
C18 C19 C20 113.1(3)
C26 C19 H19A 106.2
C18 C19 H19A 106.2
C20 C19 H19A 106.2
C25 C20 C21 117.6(4)
C25 C20 C19 123.7(4)
C21 C20 C19 118.7(4)
C22 C21 C20 121.3(5)
C22 C21 H21A 119.3
C20 C21 H21A 119.3
C21 C22 C23 120.2(5)
C21 C22 H22A 119.9
C23 C22 H22A 119.9
C24 C23 C22 119.0(5)
C24 C23 H23A 120.5
C22 C23 H23A 120.5
C23 C24 C25 121.1(5)
C23 C24 H24A 119.4
C25 C24 H24A 119.4
C20 C25 C24 120.7(5)
C20 C25 H25A 119.7
C24 C25 H25A 119.7
C27 C26 C31 118.4(5)
C27 C26 C19 119.5(5)
C31 C26 C19 122.1(4)
C26 C27 C28 119.8(6)
C26 C27 H27A 120.1
C28 C27 H27A 120.1
C29 C28 C27 121.4(6)
C29 C28 H28A 119.3
C27 C28 H28A 119.3
C28 C29 C30 119.2(6)
C28 C29 H29A 120.4
C30 C29 H29A 120.4
C29 C30 C31 120.6(6)
C29 C30 H30A 119.7
C31 C30 H30A 119.7
C30 C31 C26 120.6(5)
C30 C31 H31A 119.7
C26 C31 H31A 119.7
C33 C32 C39 115.5(4)
C33 C32 C14 110.6(4)
C39 C32 C14 111.7(3)
C33 C32 H32A 106.1
C39 C32 H32A 106.1
C14 C32 H32A 106.1
C38 C33 C34 118.7(5)
C38 C33 C32 121.3(4)
C34 C33 C32 119.9(4)
C35 C34 C33 120.9(5)
C35 C34 H34A 119.5
C33 C34 H34A 119.5
C34 C35 C36 119.4(5)
C34 C35 H35A 120.3
C36 C35 H35A 120.3
C37 C36 C35 120.5(5)
C37 C36 H36A 119.8
C35 C36 H36A 119.8
C36 C37 C38 120.1(5)
C36 C37 H37A 120.0
C38 C37 H37A 120.0
C33 C38 C37 120.4(5)
C33 C38 H38A 119.8
C37 C38 H38A 119.8
C44 C39 C40 118.3(5)
C44 C39 C32 119.3(4)
C40 C39 C32 122.4(5)
C39 C40 C41 119.6(6)
C39 C40 H40A 120.2
C41 C40 H40A 120.2
C42 C41 C40 121.4(6)
C42 C41 H41A 119.3
C40 C41 H41A 119.3
C41 C42 C43 119.3(6)
C41 C42 H42A 120.4
C43 C42 H42A 120.4
C42 C43 C44 119.9(6)
C42 C43 H43A 120.0
C44 C43 H43A 120.0
C39 C44 C43 121.4(6)
C39 C44 H44A 119.3
C43 C44 H44A 119.3
C16 C45 H45A 109.5
C16 C45 H45B 109.5
H45A C45 H45B 109.5
C16 C45 H45C 109.5
H45A C45 H45C 109.5
H45B C45 H45C 109.5
C51 C46 C47 122.8(4)
C51 C46 N2 118.1(4)
C47 C46 N2 119.1(4)
C46 C47 C48 116.8(4)
C46 C47 C52 122.7(4)
C48 C47 C52 120.5(4)
C49 C48 C47 122.7(4)
C49 C48 H48A 118.7
C47 C48 H48A 118.7
C48 C49 C50 117.8(4)
C48 C49 C54 121.6(5)
C50 C49 C54 120.6(5)
C49 C50 C51 122.6(4)
C49 C50 H50A 118.7
C51 C50 H50A 118.7
C46 C51 C50 117.3(4)
C46 C51 C53 121.7(4)
C50 C51 C53 121.0(4)
C47 C52 H52A 109.5
C47 C52 H52B 109.5
H52A C52 H52B 109.5
C47 C52 H52C 109.5
H52A C52 H52C 109.5
H52B C52 H52C 109.5
C51 C53 H53A 109.5
C51 C53 H53B 109.5
H53A C53 H53B 109.5
C51 C53 H53C 109.5
H53A C53 H53C 109.5
H53B C53 H53C 109.5
C49 C54 H54A 109.5
C49 C54 H54B 109.5
H54A C54 H54B 109.5
C49 C54 H54C 109.5
H54A C54 H54C 109.5
H54B C54 H54C 109.5

loop_
_geom_bond_atom_site_label_1
_geom_bond_atom_site_label_2
_geom_bond_distance
Br1 Ni1 2.3336(8)
Ni1 N2 2.027(3)
Ni1 N1 2.040(3)
Ni1 Br2 2.3426(8)
N1 C12 1.284(5)
N1 C13 1.451(5)
C1 N2 1.281(5)
C1 C2 1.459(6)
C1 C12 1.511(5)
N2 C46 1.460(5)
C2 C3 1.378(6)
C2 C7 1.418(6)
C3 C4 1.409(7)
C3 H3A 0.9500
C4 C5 1.379(7)
C4 H4A 0.9500
C5 C6 1.420(6)
C5 H5A 0.9500
C6 C7 1.402(6)
C6 C8 1.419(6)
C7 C11 1.417(6)
C8 C9 1.365(7)
C8 H8A 0.9500
C9 C10 1.419(6)
C9 H9A 0.9500
C10 C11 1.376(6)
C10 H10A 0.9500
C11 C12 1.463(6)
C13 C14 1.397(6)
C13 C18 1.405(6)
C14 C15 1.386(6)
C14 C32 1.537(6)
C15 C16 1.387(6)
C15 H15A 0.9500
C16 C17 1.387(6)
C16 C45 1.509(6)
C17 C18 1.391(6)
C17 H17A 0.9500
C18 C19 1.526(6)
C19 C26 1.525(6)
C19 C20 1.530(6)
C19 H19A 1.0000
C20 C25 1.384(6)
C20 C21 1.384(7)
C21 C22 1.380(7)
C21 H21A 0.9500
C22 C23 1.382(7)
C22 H22A 0.9500
C23 C24 1.357(8)
C23 H23A 0.9500
C24 C25 1.388(7)
C24 H24A 0.9500
C25 H25A 0.9500
C26 C27 1.391(7)
C26 C31 1.401(7)
C27 C28 1.394(9)
C27 H27A 0.9500
C28 C29 1.370(10)
C28 H28A 0.9500
C29 C30 1.379(10)
C29 H29A 0.9500
C30 C31 1.384(7)
C30 H30A 0.9500
C31 H31A 0.9500
C32 C33 1.517(7)
C32 C39 1.529(6)
C32 H32A 1.0000
C33 C38 1.391(7)
C33 C34 1.393(7)
C34 C35 1.387(7)
C34 H34A 0.9500
C35 C36 1.388(8)
C35 H35A 0.9500
C36 C37 1.373(9)
C36 H36A 0.9500
C37 C38 1.393(8)
C37 H37A 0.9500
C38 H38A 0.9500
C39 C44 1.375(8)
C39 C40 1.379(7)
C40 C41 1.412(8)
C40 H40A 0.9500
C41 C42 1.350(11)
C41 H41A 0.9500
C42 C43 1.371(10)
C42 H42A 0.9500
C43 C44 1.398(8)
C43 H43A 0.9500
C44 H44A 0.9500
C45 H45A 0.9800
C45 H45B 0.9800
C45 H45C 0.9800
C46 C51 1.392(6)
C46 C47 1.395(6)
C47 C48 1.402(6)
C47 C52 1.495(7)
C48 C49 1.384(7)
C48 H48A 0.9500
C49 C50 1.388(7)
C49 C54 1.518(7)
C50 C51 1.393(6)
C50 H50A 0.9500
C51 C53 1.507(6)
C52 H52A 0.9800
C52 H52B 0.9800
C52 H52C 0.9800
C53 H53A 0.9800
C53 H53B 0.9800
C53 H53C 0.9800
C54 H54A 0.9800
C54 H54B 0.9800
C54 H54C 0.9800

loop_
_geom_torsion_atom_site_label_1
_geom_torsion_atom_site_label_2
_geom_torsion_atom_site_label_3
_geom_torsion_atom_site_label_4
_geom_torsion
N2 Ni1 N1 C12 -2.0(3)
Br1 Ni1 N1 C12 -110.5(3)
Br2 Ni1 N1 C12 108.0(3)
N2 Ni1 N1 C13 -178.8(3)
Br1 Ni1 N1 C13 72.7(3)
Br2 Ni1 N1 C13 -68.8(3)
C2 C1 N2 C46 -5.6(7)
C12 C1 N2 C46 175.3(3)
C2 C1 N2 Ni1 176.9(4)
C12 C1 N2 Ni1 -2.2(4)
N1 Ni1 N2 C1 2.3(3)
Br1 Ni1 N2 C1 109.8(3)
Br2 Ni1 N2 C1 -112.1(3)
N1 Ni1 N2 C46 -174.9(4)
Br1 Ni1 N2 C46 -67.4(3)
Br2 Ni1 N2 C46 70.7(3)
N2 C1 C2 C3 -2.8(9)
C12 C1 C2 C3 176.3(5)
N2 C1 C2 C7 180.0(5)
C12 C1 C2 C7 -0.9(4)
C7 C2 C3 C4 0.2(7)
C1 C2 C3 C4 -176.7(5)
C2 C3 C4 C5 -1.7(9)
C3 C4 C5 C6 1.5(9)
C4 C5 C6 C7 0.3(8)
C4 C5 C6 C8 179.8(5)
C8 C6 C7 C11 -2.8(7)
C5 C6 C7 C11 176.8(4)
C8 C6 C7 C2 178.5(4)
C5 C6 C7 C2 -1.9(7)
C3 C2 C7 C6 1.6(7)
C1 C2 C7 C6 179.4(4)
C3 C2 C7 C11 -177.1(4)
C1 C2 C7 C11 0.6(5)
C7 C6 C8 C9 1.8(7)
C5 C6 C8 C9 -177.7(5)
C6 C8 C9 C10 1.0(8)
C8 C9 C10 C11 -3.0(7)
C9 C10 C11 C7 2.0(6)
C9 C10 C11 C12 -178.4(5)
C6 C7 C11 C10 0.9(6)
C2 C7 C11 C10 179.7(4)
C6 C7 C11 C12 -178.8(4)
C2 C7 C11 C12 -0.1(5)
C13 N1 C12 C11 -0.9(7)
Ni1 N1 C12 C11 -178.1(4)
C13 N1 C12 C1 178.6(3)
Ni1 N1 C12 C1 1.4(4)
C10 C11 C12 N1 -0.6(9)
C7 C11 C12 N1 179.1(5)
C10 C11 C12 C1 179.8(5)
C7 C11 C12 C1 -0.5(4)
N2 C1 C12 N1 0.5(6)
C2 C1 C12 N1 -178.8(4)
N2 C1 C12 C11 -179.8(4)
C2 C1 C12 C11 0.9(4)
C12 N1 C13 C14 -92.5(5)
Ni1 N1 C13 C14 84.1(4)
C12 N1 C13 C18 88.5(5)
Ni1 N1 C13 C18 -94.9(4)
C18 C13 C14 C15 -4.2(6)
N1 C13 C14 C15 176.9(4)
C18 C13 C14 C32 178.2(4)
N1 C13 C14 C32 -0.8(6)
C13 C14 C15 C16 1.3(7)
C32 C14 C15 C16 179.0(4)
C14 C15 C16 C17 2.3(7)
C14 C15 C16 C45 -179.4(5)
C15 C16 C17 C18 -3.2(7)
C45 C16 C17 C18 178.4(5)
C16 C17 C18 C13 0.5(7)
C16 C17 C18 C19 -176.5(4)
C14 C13 C18 C17 3.2(6)
N1 C13 C18 C17 -177.8(4)
C14 C13 C18 C19 -179.8(4)
N1 C13 C18 C19 -0.8(6)
C17 C18 C19 C26 90.8(5)
C13 C18 C19 C26 -86.1(5)
C17 C18 C19 C20 -37.8(6)
C13 C18 C19 C20 145.3(4)
C26 C19 C20 C25 -33.7(6)
C18 C19 C20 C25 94.1(5)
C26 C19 C20 C21 145.0(4)
C18 C19 C20 C21 -87.3(5)
C25 C20 C21 C22 0.9(7)
C19 C20 C21 C22 -177.9(4)
C20 C21 C22 C23 -1.4(8)
C21 C22 C23 C24 0.4(8)
C22 C23 C24 C25 1.0(9)
C21 C20 C25 C24 0.5(8)
C19 C20 C25 C24 179.2(5)
C23 C24 C25 C20 -1.5(9)
C18 C19 C26 C27 127.0(4)
C20 C19 C26 C27 -104.3(5)
C18 C19 C26 C31 -50.3(5)
C20 C19 C26 C31 78.4(5)
C31 C26 C27 C28 0.2(7)
C19 C26 C27 C28 -177.2(4)
C26 C27 C28 C29 -0.6(8)
C27 C28 C29 C30 0.0(9)
C28 C29 C30 C31 0.9(9)
C29 C30 C31 C26 -1.3(8)
C27 C26 C31 C30 0.7(7)
C19 C26 C31 C30 178.0(4)
C15 C14 C32 C33 -101.2(5)
C13 C14 C32 C33 76.4(5)
C15 C14 C32 C39 29.0(6)
C13 C14 C32 C39 -153.4(4)
C39 C32 C33 C38 -74.7(5)
C14 C32 C33 C38 53.4(5)
C39 C32 C33 C34 107.5(5)
C14 C32 C33 C34 -124.4(4)
C38 C33 C34 C35 -1.0(7)
C32 C33 C34 C35 176.8(4)
C33 C34 C35 C36 1.4(7)
C34 C35 C36 C37 -0.7(8)
C35 C36 C37 C38 -0.3(9)
C34 C33 C38 C37 -0.1(7)
C32 C33 C38 C37 -177.9(5)
C36 C37 C38 C33 0.7(8)
C33 C32 C39 C44 -169.9(4)
C14 C32 C39 C44 62.5(6)
C33 C32 C39 C40 9.6(6)
C14 C32 C39 C40 -118.0(5)
C44 C39 C40 C41 -1.9(8)
C32 C39 C40 C41 178.6(5)
C39 C40 C41 C42 0.7(10)
C40 C41 C42 C43 0.6(11)
C41 C42 C43 C44 -0.6(10)
C40 C39 C44 C43 1.9(8)
C32 C39 C44 C43 -178.5(5)
C42 C43 C44 C39 -0.7(9)
C1 N2 C46 C51 -84.5(5)
Ni1 N2 C46 C51 92.5(4)
C1 N2 C46 C47 95.1(5)
Ni1 N2 C46 C47 -87.9(4)
C51 C46 C47 C48 -2.3(6)
N2 C46 C47 C48 178.1(4)
C51 C46 C47 C52 176.4(4)
N2 C46 C47 C52 -3.2(6)
C46 C47 C48 C49 0.2(7)
C52 C47 C48 C49 -178.6(5)
C47 C48 C49 C50 1.7(7)
C47 C48 C49 C54 -178.3(5)
C48 C49 C50 C51 -1.7(7)
C54 C49 C50 C51 178.3(5)
C47 C46 C51 C50 2.3(6)
N2 C46 C51 C50 -178.1(4)
C47 C46 C51 C53 -176.7(4)
N2 C46 C51 C53 2.9(6)
C49 C50 C51 C46 -0.3(7)
C49 C50 C51 C53 178.7(5)
